data_7704594
loop_
_publ_author_name
'Wen, Ya'
'Ouyang, Cheng'
'Li, Quanwen'
'Rees, Thomas W.'
'Qiu, Kangqiang'
'Ji, Liangnian'
'Chao, Hui'

_publ_section_title
;
 Synthesis, characterization and anticancer mechanism studies of
 fluorinated cyclometalated ruthenium(ii) complexes.
;
_journal_issue 21
_journal_name_full 'Dalton transactions (Cambridge, England : 2003)'
_journal_page_first 7044
_journal_page_last 7052
_journal_paper_doi 10.1039/d0dt01412e
_journal_volume 49
_journal_year 2020
_chemical_formula_moiety 'C37 H26 N5 Ru, F6 P, C2 H3 N, C3.5 H3.5'
_chemical_formula_sum 'C42.5 H32.5 F6 N6 P Ru'
_chemical_formula_weight 873.28
_space_group_crystal_system monoclinic
_space_group_IT_number 14
_space_group_name_Hall '-P 2yn'
_space_group_name_H-M_alt 'P 1 21/n 1'
_atom_sites_solution_hydrogens geom
_audit_block_doi 10.5517/ccdc.csd.cc258981
_audit_creation_date 2019-12-02
_audit_creation_method
;
Olex2 1.2
(compiled 2017.01.04 svn.r3372 for OlexSys, GUI svn.r5292)
;
_audit_update_record
;
2020-05-14 deposited with the CCDC.	2020-05-21 downloaded from the CCDC.
;
_cell_angle_alpha 90
_cell_angle_beta 99.448(3)
_cell_angle_gamma 90
_cell_formula_units_Z 4
_cell_length_a 8.4069(3)
_cell_length_b 21.1667(9)
_cell_length_c 21.7727(7)
_cell_measurement_reflns_used 6996
_cell_measurement_temperature 293(2)
_cell_measurement_theta_max 29.2070
_cell_measurement_theta_min 3.9300
_cell_volume 3821.8(2)
_computing_molecular_graphics 'Olex2 (Dolomanov et al., 2009)'
_computing_publication_material 'Olex2 (Dolomanov et al., 2009)'
_computing_structure_refinement 'ShelXL (Sheldrick, 2015)'
_diffrn_ambient_temperature 293(2)
_diffrn_measured_fraction_theta_full 0.997
_diffrn_measured_fraction_theta_max 0.970
_diffrn_measurement_device_type 'SuperNova, Dual, Cu at zero, AtlasS2'
_diffrn_radiation_type MoK\a
_diffrn_radiation_wavelength 0.71073
_diffrn_reflns_av_R_equivalents 0.0305
_diffrn_reflns_av_unetI/netI 0.0493
_diffrn_reflns_Laue_measured_fraction_full 0.997
_diffrn_reflns_Laue_measured_fraction_max 0.970
_diffrn_reflns_limit_h_max 10
_diffrn_reflns_limit_h_min -10
_diffrn_reflns_limit_k_max 24
_diffrn_reflns_limit_k_min -27
_diffrn_reflns_limit_l_max 28
_diffrn_reflns_limit_l_min -27
_diffrn_reflns_number 18922
_diffrn_reflns_point_group_measured_fraction_full 0.997
_diffrn_reflns_point_group_measured_fraction_max 0.970
_diffrn_reflns_theta_full 25.242
_diffrn_reflns_theta_max 27.496
_diffrn_reflns_theta_min 3.377
_exptl_absorpt_coefficient_mu 0.522
_exptl_absorpt_correction_T_max 1.00000
_exptl_absorpt_correction_T_min 0.84430
_exptl_absorpt_correction_type multi-scan
_exptl_crystal_density_diffrn 1.518
_exptl_crystal_description block
_exptl_crystal_F_000 1770
_exptl_crystal_size_max 0.23
_exptl_crystal_size_mid 0.19
_exptl_crystal_size_min 0.18
_refine_diff_density_max 0.761
_refine_diff_density_min -0.431
_refine_diff_density_rms 0.078
_refine_ls_extinction_method none
_refine_ls_goodness_of_fit_ref 1.030
_refine_ls_hydrogen_treatment constr
_refine_ls_matrix_type full
_refine_ls_number_parameters 516
_refine_ls_number_reflns 8503
_refine_ls_number_restraints 18
_refine_ls_restrained_S_all 1.043
_refine_ls_R_factor_all 0.0580
_refine_ls_R_factor_gt 0.0417
_refine_ls_shift/su_max 0.002
_refine_ls_shift/su_mean 0.000
_refine_ls_structure_factor_coef Fsqd
_refine_ls_weighting_details 'w=1/[\s^2^(Fo^2^)+(0.0366P)^2^+3.9915P] where P=(Fo^2^+2Fc^2^)/3'
_refine_ls_weighting_scheme calc
_refine_ls_wR_factor_gt 0.0895
_refine_ls_wR_factor_ref 0.0960
_reflns_Friedel_coverage 0.000
_reflns_number_gt 6831
_reflns_number_total 8503
_reflns_threshold_expression 'I > 2\s(I)'
_cod_data_source_file d0dt01412e2.cif
_cod_data_source_block 1611114
_cod_original_formula_sum 'C42.50 H32.50 F6 N6 P Ru'
_cod_database_code 7704594
_shelx_shelxl_version_number 2014/7
_shelx_space_group_comment
;
The symmetry employed for this shelxl refinement is uniquely defined
by the following loop, which should always be used as a source of
symmetry information in preference to the above space-group names.
They are only intended as comments.
;
_shelx_estimated_absorpt_t_max 0.912
_shelx_estimated_absorpt_t_min 0.889
_olex2_refinement_description
;
1. Fixed Uiso
 At 1.2 times of:
  All C(H) groups
 At 1.5 times of:
  All C(H,H,H) groups
2. Uiso/Uaniso restraints and constraints
Uanis(C40) \\sim Ueq, Uanis(C41) \\sim Ueq, Uanis(C42) \\sim Ueq: with sigma of
0.01 and sigma for terminal atoms of 0.02
3. Others
 Fixed Sof: C43(0.5) H43A(0.5) H43B(0.5) H43C(0.5)
4.a Aromatic/amide H refined with riding coordinates:
 C2(H2), C3(H3), C4(H4), C5(H5), C8(H8), C9(H9), C10(H10), C13(H13), C14(H14),
 C15(H15), C16(H16), C17(H17), C18(H18), C19(H19), C20(H20), C22(H22), C23(H23),
  C24(H24), C25(H25), C28(H28), C30(H30), C33(H33), C34(H34), C35(H35),
 C36(H36), C37(H37), C41(H41), C42(H42)
4.b Idealised Me refined as rotating group:
 C38(H38A,H38B,H38C), C43(H43A,H43B,H43C)
;
_olex2_submission_special_instructions 'No special instructions were received'

loop_
_space_group_symop_operation_xyz
'x, y, z'
'-x+1/2, y+1/2, -z+1/2'
'-x, -y, -z'
'x-1/2, -y-1/2, z-1/2'

loop_
_atom_site_label
_atom_site_type_symbol
_atom_site_fract_x
_atom_site_fract_y
_atom_site_fract_z
_atom_site_U_iso_or_equiv
_atom_site_adp_type
_atom_site_occupancy
_atom_site_site_symmetry_order
_atom_site_calc_flag
_atom_site_refinement_flags_posn
_atom_site_refinement_flags_adp
_atom_site_refinement_flags_occupancy
_atom_site_disorder_assembly
_atom_site_disorder_group
Ru1 Ru 0.54744(2) 0.78172(2) 0.46109(2) 0.01649(7) Uani 1 1 d . . . . .
N1 N 0.5790(3) 0.76898(11) 0.37203(10) 0.0207(5) Uani 1 1 d . . . . .
N2 N 0.4862(3) 0.68428(11) 0.44400(11) 0.0237(5) Uani 1 1 d . . . . .
N3 N 0.7727(3) 0.75348(11) 0.50439(10) 0.0189(5) Uani 1 1 d . . . . .
N4 N 0.5305(3) 0.79708(10) 0.54810(10) 0.0171(5) Uani 1 1 d . . . . .
N5 N 0.3177(3) 0.81817(11) 0.45223(10) 0.0180(5) Uani 1 1 d . . . . .
C1 C 0.6145(3) 0.87044(13) 0.44050(13) 0.0199(6) Uani 1 1 d . . . . .
C2 C 0.6271(3) 0.92500(14) 0.47733(14) 0.0260(6) Uani 1 1 d . . . . .
H2 H 0.6057 0.9226 0.5178 0.031 Uiso 1 1 calc R . . . .
C3 C 0.6708(4) 0.98266(15) 0.45460(17) 0.0333(7) Uani 1 1 d . . . . .
H3 H 0.6786 1.0183 0.4800 0.040 Uiso 1 1 calc R . . . .
C4 C 0.7030(4) 0.98744(16) 0.39421(17) 0.0365(8) Uani 1 1 d . . . . .
H4 H 0.7341 1.0260 0.3795 0.044 Uiso 1 1 calc R . . . .
C5 C 0.6890(3) 0.93526(15) 0.35612(15) 0.0305(7) Uani 1 1 d . . . . .
H5 H 0.7086 0.9388 0.3154 0.037 Uiso 1 1 calc R . . . .
C6 C 0.6454(3) 0.87700(14) 0.37846(13) 0.0235(6) Uani 1 1 d . . . . .
C7 C 0.6334(3) 0.81871(15) 0.34150(13) 0.0247(6) Uani 1 1 d . . . . .
C8 C 0.6771(4) 0.80896(18) 0.28334(14) 0.0348(8) Uani 1 1 d . . . . .
H8 H 0.7159 0.8424 0.2623 0.042 Uiso 1 1 calc R . . . .
C9 C 0.6628(4) 0.75004(19) 0.25713(14) 0.0394(9) Uani 1 1 d . . . . .
H9 H 0.6945 0.7433 0.2187 0.047 Uiso 1 1 calc R . . . .
C10 C 0.6017(4) 0.70063(18) 0.28728(14) 0.0362(8) Uani 1 1 d . . . . .
H10 H 0.5880 0.6610 0.2688 0.043 Uiso 1 1 calc R . . . .
C11 C 0.5608(3) 0.71105(15) 0.34588(13) 0.0271(7) Uani 1 1 d . . . . .
C12 C 0.5039(3) 0.66307(14) 0.38633(14) 0.0273(7) Uani 1 1 d . . . . .
C13 C 0.4696(4) 0.60046(16) 0.36905(17) 0.0396(8) Uani 1 1 d . . . . .
H13 H 0.4815 0.5864 0.3296 0.048 Uiso 1 1 calc R . . . .
C14 C 0.4180(5) 0.55953(17) 0.4110(2) 0.0482(10) Uani 1 1 d . . . . .
H14 H 0.3924 0.5179 0.3997 0.058 Uiso 1 1 calc R . . . .
C15 C 0.4048(4) 0.58070(16) 0.46969(19) 0.0434(9) Uani 1 1 d . . . . .
H15 H 0.3730 0.5534 0.4989 0.052 Uiso 1 1 calc R . . . .
C16 C 0.4394(4) 0.64286(15) 0.48453(15) 0.0307(7) Uani 1 1 d . . . . .
H16 H 0.4300 0.6569 0.5242 0.037 Uiso 1 1 calc R . . . .
C17 C 0.8928(3) 0.72817(13) 0.47827(13) 0.0219(6) Uani 1 1 d . . . . .
H17 H 0.8789 0.7249 0.4351 0.026 Uiso 1 1 calc R . . . .
C18 C 1.0349(3) 0.70694(15) 0.51246(14) 0.0276(7) Uani 1 1 d . . . . .
H18 H 1.1146 0.6897 0.4926 0.033 Uiso 1 1 calc R . . . .
C19 C 1.0582(4) 0.71155(16) 0.57669(14) 0.0325(7) Uani 1 1 d . . . . .
H19 H 1.1534 0.6975 0.6007 0.039 Uiso 1 1 calc R . . . .
C20 C 0.9363(4) 0.73754(16) 0.60430(14) 0.0319(7) Uani 1 1 d . . . . .
H20 H 0.9492 0.7412 0.6474 0.038 Uiso 1 1 calc R . . . .
C21 C 0.7956(3) 0.75799(14) 0.56797(13) 0.0230(6) Uani 1 1 d . . . . .
C22 C 0.2185(3) 0.83279(14) 0.39923(13) 0.0233(6) Uani 1 1 d . . . . .
H22 H 0.2484 0.8213 0.3615 0.028 Uiso 1 1 calc R . . . .
C23 C 0.0743(3) 0.86408(15) 0.39825(14) 0.0278(7) Uani 1 1 d . . . . .
H23 H 0.0084 0.8732 0.3607 0.033 Uiso 1 1 calc R . . . .
C24 C 0.0292(3) 0.88174(14) 0.45418(14) 0.0265(6) Uani 1 1 d . . . . .
H24 H -0.0673 0.9031 0.4546 0.032 Uiso 1 1 calc R . . . .
C25 C 0.1284(3) 0.86739(14) 0.50923(13) 0.0228(6) Uani 1 1 d . . . . .
H25 H 0.0988 0.8785 0.5471 0.027 Uiso 1 1 calc R . . . .
C26 C 0.2736(3) 0.83603(13) 0.50768(12) 0.0181(5) Uani 1 1 d . . . . .
C27 C 0.3933(3) 0.82300(13) 0.56300(12) 0.0184(5) Uani 1 1 d . . . . .
C28 C 0.3822(3) 0.83664(13) 0.62418(12) 0.0217(6) Uani 1 1 d . . . . .
H28 H 0.2873 0.8534 0.6340 0.026 Uiso 1 1 calc R . . . .
C29 C 0.5130(3) 0.82532(14) 0.67136(12) 0.0221(6) Uani 1 1 d . . . . .
C30 C 0.6527(3) 0.79863(14) 0.65467(13) 0.0237(6) Uani 1 1 d . . . . .
H30 H 0.7413 0.7901 0.6851 0.028 Uiso 1 1 calc R . . . .
C31 C 0.6586(3) 0.78516(14) 0.59337(12) 0.0212(6) Uani 1 1 d . . . . .
C32 C 0.5070(3) 0.84247(14) 0.73697(13) 0.0234(6) Uani 1 1 d . . . . .
C33 C 0.4248(4) 0.89641(15) 0.75079(14) 0.0326(7) Uani 1 1 d . . . . .
H33 H 0.3706 0.9212 0.7188 0.039 Uiso 1 1 calc R . . . .
C34 C 0.4237(4) 0.91311(16) 0.81236(15) 0.0374(8) Uani 1 1 d . . . . .
H34 H 0.3691 0.9493 0.8213 0.045 Uiso 1 1 calc R . . . .
C35 C 0.5023(4) 0.87690(16) 0.86027(14) 0.0338(7) Uani 1 1 d . . . . .
H35 H 0.5019 0.8887 0.9014 0.041 Uiso 1 1 calc R . . . .
C36 C 0.5820(4) 0.82291(16) 0.84698(13) 0.0312(7) Uani 1 1 d . . . . .
H36 H 0.6344 0.7981 0.8793 0.037 Uiso 1 1 calc R . . . .
C37 C 0.5843(4) 0.80545(15) 0.78583(13) 0.0268(6) Uani 1 1 d . . . . .
H37 H 0.6378 0.7688 0.7773 0.032 Uiso 1 1 calc R . . . .
P1 P 0.53273(14) 0.61199(5) 0.68748(4) 0.0472(3) Uani 1 1 d . . . . .
F1 F 0.6487(4) 0.55251(13) 0.69819(12) 0.0820(9) Uani 1 1 d . . . . .
F2 F 0.4160(3) 0.67162(12) 0.67635(12) 0.0690(7) Uani 1 1 d . . . . .
F3 F 0.4295(4) 0.57847(16) 0.63071(16) 0.1151(13) Uani 1 1 d . . . . .
F4 F 0.6387(4) 0.64107(17) 0.64239(17) 0.1135(13) Uani 1 1 d . . . . .
F5 F 0.6356(5) 0.64616(18) 0.74375(16) 0.1369(17) Uani 1 1 d . . . . .
F6 F 0.4292(5) 0.58368(17) 0.7339(2) 0.1340(17) Uani 1 1 d . . . . .
N6 N 0.5031(4) 0.40820(18) 0.84109(17) 0.0604(10) Uani 1 1 d . . . . .
C38 C 0.7443(5) 0.4832(2) 0.8367(2) 0.0644(12) Uani 1 1 d . . . . .
H38A H 0.7206 0.5102 0.8009 0.097 Uiso 1 1 calc GR . . . .
H38B H 0.8387 0.4586 0.8339 0.097 Uiso 1 1 calc GR . . . .
H38C H 0.7634 0.5086 0.8738 0.097 Uiso 1 1 calc GR . . . .
C39 C 0.6078(5) 0.44111(19) 0.83932(18) 0.0454(9) Uani 1 1 d . . . . .
C40 C 0.0030(10) 0.5352(4) 0.5592(4) 0.116(2) Uani 1 1 d . U . . .
C41 C 0.1244(8) 0.4944(3) 0.5450(4) 0.100(2) Uani 1 1 d . U . . .
H41 H 0.2145 0.4905 0.5759 0.120 Uiso 1 1 calc R . . . .
C42 C 0.1285(8) 0.4583(3) 0.4902(4) 0.112(2) Uani 1 1 d . U . . .
H42 H 0.2143 0.4315 0.4868 0.135 Uiso 1 1 calc R . . . .
C43 C -0.0023(17) 0.5661(5) 0.6233(8) 0.124(6) Uani 0.5 1 d . . P . .
H43A H -0.0424 0.5362 0.6501 0.185 Uiso 0.5 1 calc GR . P . .
H43B H -0.0721 0.6023 0.6179 0.185 Uiso 0.5 1 calc GR . P . .
H43C H 0.1044 0.5791 0.6417 0.185 Uiso 0.5 1 calc GR . P . .

loop_
_atom_site_aniso_label
_atom_site_aniso_U_11
_atom_site_aniso_U_22
_atom_site_aniso_U_33
_atom_site_aniso_U_23
_atom_site_aniso_U_13
_atom_site_aniso_U_12
Ru1 0.01620(11) 0.01881(12) 0.01427(11) -0.00100(9) 0.00193(7) 0.00172(9)
N1 0.0179(11) 0.0268(14) 0.0167(11) -0.0016(9) 0.0000(9) 0.0036(10)
N2 0.0191(11) 0.0227(13) 0.0284(13) -0.0004(10) 0.0010(10) 0.0023(10)
N3 0.0193(11) 0.0196(12) 0.0176(11) 0.0001(9) 0.0022(9) 0.0005(10)
N4 0.0180(11) 0.0170(12) 0.0165(11) 0.0010(9) 0.0039(9) 0.0008(9)
N5 0.0174(11) 0.0176(12) 0.0189(11) -0.0003(9) 0.0024(9) 0.0001(9)
C1 0.0109(12) 0.0231(15) 0.0251(14) 0.0030(12) 0.0008(10) 0.0036(11)
C2 0.0197(14) 0.0258(16) 0.0332(17) -0.0013(13) 0.0067(12) 0.0018(12)
C3 0.0233(15) 0.0216(16) 0.056(2) -0.0009(15) 0.0087(14) 0.0026(13)
C4 0.0290(16) 0.0271(18) 0.053(2) 0.0176(16) 0.0061(15) 0.0020(14)
C5 0.0231(15) 0.0350(19) 0.0324(17) 0.0140(14) 0.0011(12) 0.0037(13)
C6 0.0170(13) 0.0289(16) 0.0232(14) 0.0043(12) -0.0005(11) 0.0041(12)
C7 0.0182(13) 0.0376(18) 0.0171(13) 0.0055(12) -0.0004(11) 0.0038(13)
C8 0.0313(17) 0.055(2) 0.0183(15) 0.0055(15) 0.0033(13) 0.0033(16)
C9 0.0361(18) 0.065(3) 0.0166(15) -0.0051(16) 0.0039(13) 0.0105(18)
C10 0.0322(17) 0.050(2) 0.0248(16) -0.0134(15) -0.0016(13) 0.0100(16)
C11 0.0208(14) 0.0359(18) 0.0230(14) -0.0094(13) -0.0014(11) 0.0056(13)
C12 0.0256(15) 0.0280(17) 0.0267(15) -0.0072(13) -0.0002(12) 0.0049(13)
C13 0.0404(19) 0.0322(19) 0.045(2) -0.0173(16) 0.0029(16) 0.0020(16)
C14 0.046(2) 0.0254(19) 0.072(3) -0.0137(18) 0.0072(19) -0.0069(17)
C15 0.042(2) 0.0268(19) 0.064(3) 0.0032(17) 0.0140(18) -0.0031(16)
C16 0.0263(15) 0.0284(17) 0.0375(18) 0.0007(14) 0.0052(13) 0.0013(13)
C17 0.0238(13) 0.0242(16) 0.0185(13) -0.0028(11) 0.0057(11) 0.0013(12)
C18 0.0218(14) 0.0330(18) 0.0288(16) -0.0021(13) 0.0065(12) 0.0076(13)
C19 0.0216(14) 0.044(2) 0.0301(16) 0.0026(15) -0.0012(12) 0.0112(14)
C20 0.0257(15) 0.050(2) 0.0192(14) 0.0007(14) 0.0001(12) 0.0108(14)
C21 0.0235(14) 0.0260(15) 0.0194(14) 0.0007(12) 0.0035(11) 0.0020(12)
C22 0.0221(14) 0.0265(16) 0.0204(14) -0.0021(12) 0.0002(11) -0.0045(12)
C23 0.0170(13) 0.0368(18) 0.0269(15) 0.0036(13) -0.0040(11) 0.0002(13)
C24 0.0174(13) 0.0297(17) 0.0315(16) 0.0009(13) 0.0018(12) 0.0029(12)
C25 0.0177(13) 0.0260(15) 0.0256(15) -0.0024(12) 0.0063(11) -0.0003(12)
C26 0.0185(13) 0.0161(14) 0.0199(13) -0.0003(11) 0.0036(10) -0.0030(11)
C27 0.0168(12) 0.0191(14) 0.0198(13) 0.0015(11) 0.0045(10) 0.0007(11)
C28 0.0220(13) 0.0241(15) 0.0204(14) 0.0017(12) 0.0082(11) 0.0037(12)
C29 0.0259(14) 0.0235(15) 0.0178(13) 0.0009(11) 0.0063(11) 0.0018(12)
C30 0.0246(14) 0.0286(16) 0.0171(13) 0.0026(11) 0.0009(11) 0.0038(12)
C31 0.0198(13) 0.0248(15) 0.0186(13) 0.0020(12) 0.0014(10) 0.0021(12)
C32 0.0262(14) 0.0261(16) 0.0188(14) -0.0013(12) 0.0062(11) -0.0011(13)
C33 0.0425(18) 0.0332(18) 0.0219(15) 0.0043(13) 0.0047(13) 0.0097(15)
C34 0.055(2) 0.0321(19) 0.0279(17) -0.0026(14) 0.0146(16) 0.0113(16)
C35 0.0463(19) 0.0377(19) 0.0184(15) -0.0043(13) 0.0086(13) 0.0025(16)
C36 0.0370(17) 0.0385(19) 0.0180(14) 0.0051(13) 0.0046(13) 0.0035(15)
C37 0.0277(15) 0.0311(17) 0.0217(15) 0.0002(12) 0.0046(12) 0.0055(13)
P1 0.0671(7) 0.0459(6) 0.0298(5) -0.0026(4) 0.0117(5) 0.0172(5)
F1 0.118(2) 0.0670(18) 0.0618(17) 0.0003(13) 0.0179(16) 0.0479(17)
F2 0.0677(16) 0.0593(16) 0.0798(18) 0.0068(13) 0.0112(14) 0.0260(13)
F3 0.126(3) 0.092(2) 0.109(3) -0.045(2) -0.035(2) 0.021(2)
F4 0.100(2) 0.121(3) 0.137(3) 0.046(2) 0.070(2) 0.034(2)
F5 0.183(4) 0.111(3) 0.089(2) -0.051(2) -0.060(2) 0.056(3)
F6 0.171(4) 0.099(3) 0.165(4) 0.056(2) 0.125(3) 0.051(3)
N6 0.050(2) 0.067(3) 0.067(2) -0.0107(19) 0.0177(18) -0.0027(19)
C38 0.055(3) 0.057(3) 0.080(3) 0.007(2) 0.009(2) 0.001(2)
C39 0.043(2) 0.046(2) 0.047(2) -0.0018(18) 0.0094(17) 0.0101(19)
C40 0.104(5) 0.095(5) 0.150(6) 0.069(4) 0.027(5) -0.033(4)
C41 0.074(4) 0.102(5) 0.121(5) 0.063(4) 0.008(4) -0.033(4)
C42 0.087(4) 0.102(5) 0.146(6) 0.077(4) 0.013(4) -0.036(4)
C43 0.119(11) 0.062(8) 0.214(17) 0.039(9) 0.099(12) 0.008(7)

loop_
_atom_type_symbol
_atom_type_description
_atom_type_scat_dispersion_real
_atom_type_scat_dispersion_imag
_atom_type_scat_source
C C 0.0033 0.0016 'International Tables Vol C Tables 4.2.6.8 and 6.1.1.4'
H H 0.0000 0.0000 'International Tables Vol C Tables 4.2.6.8 and 6.1.1.4'
F F 0.0171 0.0103 'International Tables Vol C Tables 4.2.6.8 and 6.1.1.4'
N N 0.0061 0.0033 'International Tables Vol C Tables 4.2.6.8 and 6.1.1.4'
P P 0.1023 0.0942 'International Tables Vol C Tables 4.2.6.8 and 6.1.1.4'
Ru Ru -1.2594 0.8363 'International Tables Vol C Tables 4.2.6.8 and 6.1.1.4'

loop_
_citation_id
_citation_doi
_citation_year
1 10.1039/D0DT01412E 2020

loop_
_geom_angle_atom_site_label_1
_geom_angle_atom_site_label_2
_geom_angle_atom_site_label_3
_geom_angle
_geom_angle_site_symmetry_1
_geom_angle_site_symmetry_3
_geom_angle_publ_flag
N1 Ru1 N2 76.72(9) . . ?
N1 Ru1 N3 98.32(9) . . ?
N1 Ru1 N5 103.26(9) . . ?
N1 Ru1 C1 80.00(10) . . ?
N3 Ru1 N2 88.67(9) . . ?
N4 Ru1 N1 176.19(9) . . ?
N4 Ru1 N2 105.98(9) . . ?
N4 Ru1 N3 79.18(9) . . ?
N4 Ru1 N5 79.14(9) . . ?
N4 Ru1 C1 97.32(10) . . ?
N5 Ru1 N2 98.59(9) . . ?
N5 Ru1 N3 158.27(9) . . ?
C1 Ru1 N2 156.70(10) . . ?
C1 Ru1 N3 95.82(10) . . ?
C1 Ru1 N5 85.59(9) . . ?
C7 N1 Ru1 118.23(19) . . ?
C11 N1 Ru1 120.20(19) . . ?
C11 N1 C7 121.3(2) . . ?
C12 N2 Ru1 114.66(19) . . ?
C16 N2 Ru1 126.9(2) . . ?
C16 N2 C12 118.4(3) . . ?
C17 N3 Ru1 128.16(18) . . ?
C17 N3 C21 117.6(2) . . ?
C21 N3 Ru1 114.09(17) . . ?
C27 N4 Ru1 119.85(18) . . ?
C31 N4 Ru1 119.87(17) . . ?
C31 N4 C27 120.2(2) . . ?
C22 N5 Ru1 127.36(18) . . ?
C22 N5 C26 118.2(2) . . ?
C26 N5 Ru1 113.90(17) . . ?
C2 C1 Ru1 129.3(2) . . ?
C2 C1 C6 117.0(3) . . ?
C6 C1 Ru1 113.6(2) . . ?
C1 C2 H2 119.3 . . ?
C3 C2 C1 121.3(3) . . ?
C3 C2 H2 119.3 . . ?
C2 C3 H3 119.8 . . ?
C4 C3 C2 120.4(3) . . ?
C4 C3 H3 119.8 . . ?
C3 C4 H4 119.9 . . ?
C5 C4 C3 120.1(3) . . ?
C5 C4 H4 119.9 . . ?
C4 C5 H5 120.0 . . ?
C4 C5 C6 120.1(3) . . ?
C6 C5 H5 120.0 . . ?
C1 C6 C7 115.6(3) . . ?
C5 C6 C1 121.1(3) . . ?
C5 C6 C7 123.4(3) . . ?
N1 C7 C6 112.3(2) . . ?
N1 C7 C8 119.3(3) . . ?
C8 C7 C6 128.3(3) . . ?
C7 C8 H8 120.1 . . ?
C9 C8 C7 119.8(3) . . ?
C9 C8 H8 120.1 . . ?
C8 C9 H9 119.8 . . ?
C8 C9 C10 120.5(3) . . ?
C10 C9 H9 119.8 . . ?
C9 C10 H10 120.5 . . ?
C9 C10 C11 118.9(3) . . ?
C11 C10 H10 120.5 . . ?
N1 C11 C10 120.2(3) . . ?
N1 C11 C12 113.5(2) . . ?
C10 C11 C12 126.3(3) . . ?
N2 C12 C11 114.7(3) . . ?
N2 C12 C13 120.8(3) . . ?
C13 C12 C11 124.5(3) . . ?
C12 C13 H13 120.3 . . ?
C14 C13 C12 119.4(3) . . ?
C14 C13 H13 120.3 . . ?
C13 C14 H14 120.2 . . ?
C15 C14 C13 119.5(3) . . ?
C15 C14 H14 120.2 . . ?
C14 C15 H15 120.5 . . ?
C16 C15 C14 118.9(3) . . ?
C16 C15 H15 120.5 . . ?
N2 C16 C15 122.8(3) . . ?
N2 C16 H16 118.6 . . ?
C15 C16 H16 118.6 . . ?
N3 C17 H17 118.5 . . ?
N3 C17 C18 123.1(3) . . ?
C18 C17 H17 118.5 . . ?
C17 C18 H18 120.3 . . ?
C17 C18 C19 119.4(3) . . ?
C19 C18 H18 120.3 . . ?
C18 C19 H19 120.8 . . ?
C18 C19 C20 118.3(3) . . ?
C20 C19 H19 120.8 . . ?
C19 C20 H20 119.9 . . ?
C21 C20 C19 120.1(3) . . ?
C21 C20 H20 119.9 . . ?
N3 C21 C20 121.5(2) . . ?
N3 C21 C31 114.7(2) . . ?
C20 C21 C31 123.8(3) . . ?
N5 C22 H22 118.5 . . ?
N5 C22 C23 123.0(3) . . ?
C23 C22 H22 118.5 . . ?
C22 C23 H23 120.6 . . ?
C22 C23 C24 118.9(3) . . ?
C24 C23 H23 120.6 . . ?
C23 C24 H24 120.3 . . ?
C25 C24 C23 119.5(3) . . ?
C25 C24 H24 120.3 . . ?
C24 C25 H25 120.3 . . ?
C24 C25 C26 119.4(3) . . ?
C26 C25 H25 120.3 . . ?
N5 C26 C25 121.1(2) . . ?
N5 C26 C27 115.1(2) . . ?
C25 C26 C27 123.8(2) . . ?
N4 C27 C26 112.0(2) . . ?
N4 C27 C28 120.5(2) . . ?
C28 C27 C26 127.5(2) . . ?
C27 C28 H28 119.9 . . ?
C27 C28 C29 120.3(2) . . ?
C29 C28 H28 119.9 . . ?
C28 C29 C30 118.0(2) . . ?
C28 C29 C32 121.3(2) . . ?
C30 C29 C32 120.7(3) . . ?
C29 C30 H30 120.0 . . ?
C31 C30 C29 120.0(3) . . ?
C31 C30 H30 120.0 . . ?
N4 C31 C21 112.1(2) . . ?
N4 C31 C30 121.0(2) . . ?
C30 C31 C21 126.9(3) . . ?
C33 C32 C29 120.4(3) . . ?
C33 C32 C37 118.8(3) . . ?
C37 C32 C29 120.8(3) . . ?
C32 C33 H33 120.0 . . ?
C34 C33 C32 120.0(3) . . ?
C34 C33 H33 120.0 . . ?
C33 C34 H34 119.6 . . ?
C35 C34 C33 120.9(3) . . ?
C35 C34 H34 119.6 . . ?
C34 C35 H35 120.2 . . ?
C34 C35 C36 119.5(3) . . ?
C36 C35 H35 120.2 . . ?
C35 C36 H36 119.8 . . ?
C35 C36 C37 120.5(3) . . ?
C37 C36 H36 119.8 . . ?
C32 C37 H37 119.8 . . ?
C36 C37 C32 120.3(3) . . ?
C36 C37 H37 119.8 . . ?
F1 P1 F2 179.70(16) . . ?
F3 P1 F1 90.23(17) . . ?
F3 P1 F2 89.49(17) . . ?
F4 P1 F1 90.29(17) . . ?
F4 P1 F2 89.58(16) . . ?
F4 P1 F3 88.9(2) . . ?
F4 P1 F5 90.6(3) . . ?
F4 P1 F6 178.7(3) . . ?
F5 P1 F1 90.25(18) . . ?
F5 P1 F2 90.02(17) . . ?
F5 P1 F3 179.4(2) . . ?
F5 P1 F6 88.0(3) . . ?
F6 P1 F1 89.69(17) . . ?
F6 P1 F2 90.45(16) . . ?
F6 P1 F3 92.4(3) . . ?
H38A C38 H38B 109.5 . . ?
H38A C38 H38C 109.5 . . ?
H38B C38 H38C 109.5 . . ?
C39 C38 H38A 109.5 . . ?
C39 C38 H38B 109.5 . . ?
C39 C38 H38C 109.5 . . ?
N6 C39 C38 179.4(5) . . ?
C41 C40 C42 113.3(8) . 3_566 ?
C41 C40 C43 125.8(9) . . ?
C42 C40 C43 120.6(10) 3_566 . ?
C40 C41 H41 115.4 . . ?
C40 C41 C42 129.1(7) . . ?
C42 C41 H41 115.4 . . ?
C40 C42 C41 117.5(8) 3_566 . ?
C40 C42 H42 121.2 3_566 . ?
C41 C42 H42 121.2 . . ?
C40 C43 H43A 109.5 . . ?
C40 C43 H43B 109.5 . . ?
C40 C43 H43C 109.5 . . ?
H43A C43 H43B 109.5 . . ?
H43A C43 H43C 109.5 . . ?
H43B C43 H43C 109.5 . . ?

loop_
_geom_bond_atom_site_label_1
_geom_bond_atom_site_label_2
_geom_bond_distance
_geom_bond_site_symmetry_2
_geom_bond_publ_flag
Ru1 N1 2.018(2) . ?
Ru1 N2 2.144(2) . ?
Ru1 N3 2.061(2) . ?
Ru1 N4 1.950(2) . ?
Ru1 N5 2.059(2) . ?
Ru1 C1 2.032(3) . ?
N1 C7 1.363(4) . ?
N1 C11 1.350(4) . ?
N2 C12 1.364(4) . ?
N2 C16 1.348(4) . ?
N3 C17 1.348(3) . ?
N3 C21 1.369(3) . ?
N4 C27 1.364(3) . ?
N4 C31 1.359(3) . ?
N5 C22 1.344(3) . ?
N5 C26 1.373(3) . ?
C1 C2 1.400(4) . ?
C1 C6 1.424(4) . ?
C2 H2 0.9300 . ?
C2 C3 1.389(4) . ?
C3 H3 0.9300 . ?
C3 C4 1.389(5) . ?
C4 H4 0.9300 . ?
C4 C5 1.375(5) . ?
C5 H5 0.9300 . ?
C5 C6 1.396(4) . ?
C6 C7 1.468(4) . ?
C7 C8 1.391(4) . ?
C8 H8 0.9300 . ?
C8 C9 1.368(5) . ?
C9 H9 0.9300 . ?
C9 C10 1.378(5) . ?
C10 H10 0.9300 . ?
C10 C11 1.392(4) . ?
C11 C12 1.475(4) . ?
C12 C13 1.395(4) . ?
C13 H13 0.9300 . ?
C13 C14 1.379(5) . ?
C14 H14 0.9300 . ?
C14 C15 1.376(5) . ?
C15 H15 0.9300 . ?
C15 C16 1.374(5) . ?
C16 H16 0.9300 . ?
C17 H17 0.9300 . ?
C17 C18 1.375(4) . ?
C18 H18 0.9300 . ?
C18 C19 1.383(4) . ?
C19 H19 0.9300 . ?
C19 C20 1.385(4) . ?
C20 H20 0.9300 . ?
C20 C21 1.380(4) . ?
C21 C31 1.474(4) . ?
C22 H22 0.9300 . ?
C22 C23 1.378(4) . ?
C23 H23 0.9300 . ?
C23 C24 1.385(4) . ?
C24 H24 0.9300 . ?
C24 C25 1.377(4) . ?
C25 H25 0.9300 . ?
C25 C26 1.395(4) . ?
C26 C27 1.463(4) . ?
C27 C28 1.381(4) . ?
C28 H28 0.9300 . ?
C28 C29 1.397(4) . ?
C29 C30 1.403(4) . ?
C29 C32 1.483(4) . ?
C30 H30 0.9300 . ?
C30 C31 1.374(4) . ?
C32 C33 1.393(4) . ?
C32 C37 1.393(4) . ?
C33 H33 0.9300 . ?
C33 C34 1.388(4) . ?
C34 H34 0.9300 . ?
C34 C35 1.373(5) . ?
C35 H35 0.9300 . ?
C35 C36 1.379(4) . ?
C36 H36 0.9300 . ?
C36 C37 1.385(4) . ?
C37 H37 0.9300 . ?
P1 F1 1.586(3) . ?
P1 F2 1.593(2) . ?
P1 F3 1.559(3) . ?
P1 F4 1.556(3) . ?
P1 F5 1.557(3) . ?
P1 F6 1.558(3) . ?
N6 C39 1.128(5) . ?
C38 H38A 0.9600 . ?
C38 H38B 0.9600 . ?
C38 H38C 0.9600 . ?
C38 C39 1.462(6) . ?
C40 C41 1.410(10) . ?
C40 C42 1.416(9) 3_566 ?
C40 C43 1.549(16) . ?
C41 H41 0.9300 . ?
C41 C42 1.423(10) . ?
C42 C40 1.416(9) 3_566 ?
C42 H42 0.9300 . ?
C43 H43A 0.9600 . ?
C43 H43B 0.9600 . ?
C43 H43C 0.9600 . ?
